data_7714673
loop_
_publ_author_name
'Mi&#x10d;ov&#xe1;, Romana'
'Bielkov&#xe1;, Zuzana'
'Rajn&#xe1;k, Cyril'
'Titi&#x161;, J&#xe1;n'
'Monco&#x13e;, J&#xe1;n'
'Bie&#x144;ko, Alina'
'Bo&#x10d;a, Roman'

_publ_section_title
;
 Magnetic properties of a europium(III) complex - possible multiplet
 crossover.
;
_journal_issue 4
_journal_name_full 'Dalton transactions (Cambridge, England : 2003)'
_journal_page_first 1492
_journal_page_last 1496
_journal_paper_doi 10.1039/d3dt03901c
_journal_volume 53
_journal_year 2024
_chemical_formula_moiety 'C19 H22 Eu N5 O15 Zn'
_chemical_formula_sum 'C19 H22 Eu N5 O15 Zn'
_chemical_formula_weight 777.74
_space_group_crystal_system monoclinic
_space_group_IT_number 14
_space_group_name_Hall '-P 2ybc'
_space_group_name_H-M_alt 'P 1 21/c 1'
_atom_sites_solution_hydrogens mixed
_atom_sites_solution_primary dual
_audit_creation_date 2023-09-24
_audit_creation_method
;
Olex2 1.5
(compiled 2023.08.17 svn.r577a77a9 for OlexSys, GUI svn.r6817)
;
_audit_update_record
;
2023-09-24 deposited with the CCDC.	2023-12-11 downloaded from the CCDC.
;
_cell_angle_alpha 90
_cell_angle_beta 105.792(6)
_cell_angle_gamma 90
_cell_formula_units_Z 4
_cell_length_a 9.1308(6)
_cell_length_b 28.357(3)
_cell_length_c 10.3214(8)
_cell_measurement_reflns_used 22638
_cell_measurement_temperature 100
_cell_measurement_theta_max 72.03
_cell_measurement_theta_min 4.72
_cell_volume 2571.6(4)
_computing_cell_refinement
;
X-Area Recipe 1.33.0.0 (STOE, 2015)
;
_computing_data_collection
;
X-Area Pilatus3_SV 1.31.150.0 (STOE, 2018)
;
_computing_data_reduction
;
X-Area Integrate 1.73.1.0 (STOE, 2018)
X-Area LANA 1.73.2.0 (STOE, 2018)
;
_computing_molecular_graphics 'Olex2 1.5 (Dolomanov et al., 2009)'
_computing_publication_material 'Olex2 1.5 (Dolomanov et al., 2009)'
_computing_structure_refinement 'SHELXL 2019/2 (Sheldrick, 2015)'
_computing_structure_solution 'SHELXT  (Sheldrick, 2015)'
_diffrn_ambient_temperature 100.00
_diffrn_detector_area_resol_mean 5.81
_diffrn_detector_type 'DECTRIS PILATUS3R 300K'
_diffrn_measured_fraction_theta_full 0.945
_diffrn_measured_fraction_theta_max 0.945
_diffrn_measurement_device 'Eulerian 4-circle diffractometer'
_diffrn_measurement_device_type 'Stoe StadiVari'
_diffrn_measurement_method '\w scans'
_diffrn_radiation_type CuK\a
_diffrn_radiation_wavelength 1.54186
_diffrn_reflns_av_R_equivalents 0.0717
_diffrn_reflns_av_unetI/netI 0.0544
_diffrn_reflns_Laue_measured_fraction_full 0.945
_diffrn_reflns_Laue_measured_fraction_max 0.945
_diffrn_reflns_limit_h_max 10
_diffrn_reflns_limit_h_min -10
_diffrn_reflns_limit_k_max 31
_diffrn_reflns_limit_k_min -33
_diffrn_reflns_limit_l_max 12
_diffrn_reflns_limit_l_min -5
_diffrn_reflns_number 16856
_diffrn_reflns_point_group_measured_fraction_full 0.945
_diffrn_reflns_point_group_measured_fraction_max 0.945
_diffrn_reflns_theta_full 66.603
_diffrn_reflns_theta_max 66.603
_diffrn_reflns_theta_min 4.718
_exptl_absorpt_coefficient_mu 19.200
_exptl_absorpt_correction_T_max 0.7596
_exptl_absorpt_correction_T_min 0.0150
_exptl_absorpt_correction_type multi-scan
_exptl_absorpt_process_details
;
STOE LANA, J. Koziskova, F. Hahn, J. Richter, J. Kozisek, 
Acta Chimica Slovaca, vol. 9, no. 2, 2016, pp. 136 - 140.
;
_exptl_crystal_colour yellow
_exptl_crystal_colour_primary yellow
_exptl_crystal_density_diffrn 2.009
_exptl_crystal_description needle
_exptl_crystal_F_000 1536
_exptl_crystal_size_max 0.28
_exptl_crystal_size_mid 0.03
_exptl_crystal_size_min 0.03
_refine_diff_density_max 1.989
_refine_diff_density_min -0.768
_refine_diff_density_rms 0.159
_refine_ls_extinction_method none
_refine_ls_goodness_of_fit_ref 1.068
_refine_ls_hydrogen_treatment constr
_refine_ls_matrix_type full
_refine_ls_number_parameters 387
_refine_ls_number_reflns 4284
_refine_ls_number_restraints 68
_refine_ls_restrained_S_all 1.063
_refine_ls_R_factor_all 0.1044
_refine_ls_R_factor_gt 0.0915
_refine_ls_shift/su_max 0.000
_refine_ls_shift/su_mean 0.000
_refine_ls_structure_factor_coef Fsqd
_refine_ls_weighting_details 'w=1/[\s^2^(Fo^2^)+(0.1906P)^2^+3.8734P] where P=(Fo^2^+2Fc^2^)/3'
_refine_ls_weighting_scheme calc
_refine_ls_wR_factor_gt 0.2616
_refine_ls_wR_factor_ref 0.2735
_reflns_Friedel_coverage 0.000
_reflns_number_gt 3338
_reflns_number_total 4284
_reflns_threshold_expression 'I > 2\s(I)'
_cod_data_source_file d3dt03901c2.cif
_cod_data_source_block crrm49
_cod_depositor_comments 'Adding full bibliography for 7714673.cif.'
_cod_database_code 7714673
_shelx_shelxl_version_number 2019/2
_shelx_space_group_comment
;
The symmetry employed for this shelxl refinement is uniquely defined
by the following loop, which should always be used as a source of
symmetry information in preference to the above space-group names.
They are only intended as comments.
;
_shelx_estimated_absorpt_t_max 0.597
_shelx_estimated_absorpt_t_min 0.075
_olex2_refinement_description
;
1. Fixed Uiso
 At 1.2 times of:
  All C(H) groups, All C(H,H) groups
 At 1.5 times of:
  All C(H,H,H) groups, All O(H) groups, All O(H,H) groups
2. Restrained distances
 N4-O7 = N4A-O8A = N4-O8 = N4A-O7A = N4-O12 = N4A-O12A
 1.22 with sigma of 0.02
 Eu1-O7 \\sim Eu1-O7A
 with sigma of 0.02
 Eu1-O8 \\sim Eu1-O8A
 with sigma of 0.02
3. Restrained planarity
 O7, O8, N4, O12
 with sigma of 0.1
 O8A, O8A, N4A, O12A
 with sigma of 0.1
4. Uiso/Uaniso restraints and constraints
Uanis(O7) = Uanis(O7A)
Uanis(O8) = Uanis(O8A)
Uanis(O12) = Uanis(O12A)
Uanis(N4) = Uanis(N4A)
5. Rigid body (RIGU) restrains
 O7, O8, N4, O12, O7A, O8A, N4A, O12A
 with sigma for 1-2 distances of 0.004 and sigma for 1-3 distances of 0.004
 Eu1, O7
 with sigma for 1-2 distances of 0.004 and sigma for 1-3 distances of 0.004
 Eu1, O14
 with sigma for 1-2 distances of 0.004 and sigma for 1-3 distances of 0.004
 O2, C7
 with sigma for 1-2 distances of 0.004 and sigma for 1-3 distances of 0.004
 O7, C7
 with sigma for 1-2 distances of 0.004 and sigma for 1-3 distances of 0.004
 N2, C12
 with sigma for 1-2 distances of 0.004 and sigma for 1-3 distances of 0.004
 C2, C3
 with sigma for 1-2 distances of 0.004 and sigma for 1-3 distances of 0.004
 C6, C7
 with sigma for 1-2 distances of 0.004 and sigma for 1-3 distances of 0.004
6. Same fragment restrains
{O7A, O8A, N4A, O12A} sigma for 1-2: 0.01, 1-3: 0.04
as in
{O7, O8, N4, O12}
7. Others
 Sof(O7A)=Sof(O8A)=Sof(N4A)=Sof(O12A)=1-FVAR(1)
 Sof(O7)=Sof(O8)=Sof(N4)=Sof(O12)=FVAR(1)
8.a Rotating group:
 O5(H5A,H5B)
8.b Ternary CH refined with riding coordinates:
 C10(H10)
8.c Secondary CH2 refined with riding coordinates:
 C11(H11A,H11B), C9(H9A,H9B)
8.d Aromatic/amide H refined with riding coordinates:
 C16(H16), C15(H15), C14(H14), C12(H12), C8(H8), C5(H5), C4(H4), C3(H3)
8.e Idealised Me refined as rotating group:
 C19(H19A,H19B,H19C), C1(H1A,H1B,H1C)
8.f Idealised tetrahedral OH refined as rotating group:
 O6(H6)
;
_olex2_submission_special_instructions 'No special instructions were received'

loop_
_space_group_symop_operation_xyz
'x, y, z'
'-x, y+1/2, -z+1/2'
'-x, -y, -z'
'x, -y-1/2, z-1/2'

loop_
_atom_site_label
_atom_site_type_symbol
_atom_site_fract_x
_atom_site_fract_y
_atom_site_fract_z
_atom_site_U_iso_or_equiv
_atom_site_adp_type
_atom_site_occupancy
_atom_site_site_symmetry_order
_atom_site_calc_flag
_atom_site_refinement_flags_posn
_atom_site_refinement_flags_adp
_atom_site_refinement_flags_occupancy
_atom_site_disorder_assembly
_atom_site_disorder_group
Eu1 Eu 0.56893(8) 0.36292(3) 0.22890(7) 0.0683(4) Uani 1 1 d D . . . .
Zn1 Zn 0.7256(2) 0.39378(6) 0.57502(16) 0.0770(5) Uani 1 1 d . . . . .
O3 O 0.7802(10) 0.3606(3) 0.4165(9) 0.075(2) Uani 1 1 d . . . . .
O2 O 0.5409(10) 0.4034(3) 0.4178(9) 0.078(2) Uani 1 1 d . . . . .
O4 O 0.7699(10) 0.3033(3) 0.2202(8) 0.075(2) Uani 1 1 d . . . . .
O1 O 0.2964(9) 0.3758(3) 0.2327(8) 0.074(2) Uani 1 1 d . . . . .
O15 O 0.6054(14) 0.3624(5) -0.0034(16) 0.118(4) Uani 1 1 d . . . . .
O14 O 0.3721(16) 0.3657(5) -0.0157(14) 0.112(4) Uani 1 1 d . . . . .
O9 O 0.5190(11) 0.2998(3) 0.3810(9) 0.085(2) Uani 1 1 d . . . . .
O10 O 0.4467(12) 0.2851(4) 0.1716(10) 0.094(3) Uani 1 1 d . . . . .
O11 O 0.4389(15) 0.3725(5) -0.1984(12) 0.106(4) Uani 1 1 d . . . . .
O13 O 0.4334(15) 0.2305(4) 0.3163(12) 0.112(4) Uani 1 1 d . . . . .
O6 O 0.8541(13) 0.3899(5) 0.8968(11) 0.103(3) Uani 1 1 d . . . . .
H6 H 0.865361 0.388279 0.980231 0.154 Uiso 1 1 calc R U . . .
O5 O 0.6423(16) 0.3364(4) 0.6563(12) 0.112(4) Uani 1 1 d . . . . .
H5A H 0.605004 0.345202 0.724772 0.168 Uiso 1 1 d R U . . .
H5B H 0.560812 0.323671 0.597613 0.168 Uiso 1 1 d R U . . .
N2 N 0.9546(13) 0.3962(5) 0.6714(11) 0.085(3) Uani 1 1 d . . . . .
N1 N 0.6512(14) 0.4469(4) 0.6759(11) 0.082(3) Uani 1 1 d . . . . .
N3 N 0.4666(18) 0.3677(5) -0.0704(14) 0.099(4) Uani 1 1 d . . . . .
N5 N 0.4681(15) 0.2704(5) 0.2915(13) 0.093(3) Uani 1 1 d . . . . .
C18 C 0.9006(14) 0.3317(5) 0.4320(12) 0.074(3) Uani 1 1 d . . . . .
C17 C 0.9026(14) 0.3000(5) 0.3323(13) 0.078(3) Uani 1 1 d . . . . .
C16 C 1.0163(15) 0.2676(5) 0.3379(14) 0.083(3) Uani 1 1 d . . . . .
H16 H 1.011637 0.245880 0.266889 0.100 Uiso 1 1 calc R U . . .
C15 C 1.1416(18) 0.2684(7) 0.4559(17) 0.096(4) Uani 1 1 d . . . . .
H15 H 1.222114 0.246255 0.467840 0.115 Uiso 1 1 calc R U . . .
C14 C 1.1427(17) 0.3009(7) 0.5484(16) 0.096(4) Uani 1 1 d . . . . .
H14 H 1.230015 0.302487 0.623514 0.115 Uiso 1 1 calc R U . . .
C13 C 1.0251(16) 0.3331(5) 0.5440(13) 0.081(3) Uani 1 1 d . . . . .
C12 C 1.0482(17) 0.3666(5) 0.6547(13) 0.080(3) Uani 1 1 d . . . . .
H12 H 1.143935 0.365755 0.720468 0.097 Uiso 1 1 calc R U . . .
C11 C 1.005(2) 0.4322(9) 0.7842(17) 0.121(6) Uani 1 1 d . . . . .
H11A H 1.103349 0.422444 0.845679 0.145 Uiso 1 1 calc R U . . .
H11B H 1.019185 0.463269 0.745469 0.145 Uiso 1 1 calc R U . . .
C10 C 0.8881(19) 0.4366(8) 0.8621(17) 0.109(6) Uani 1 1 d . . . . .
H10 H 0.942243 0.452051 0.949065 0.131 Uiso 1 1 calc R U . . .
C9 C 0.758(2) 0.4665(7) 0.8035(16) 0.102(5) Uani 1 1 d . . . . .
H9A H 0.794582 0.497777 0.783482 0.122 Uiso 1 1 calc R U . . .
H9B H 0.699724 0.471246 0.870844 0.122 Uiso 1 1 calc R U . . .
C8 C 0.5160(17) 0.4602(5) 0.6514(13) 0.078(3) Uani 1 1 d . . . . .
H8 H 0.492542 0.481329 0.714298 0.094 Uiso 1 1 calc R U . . .
C6 C 0.3914(16) 0.4469(6) 0.5378(14) 0.084(3) Uani 1 1 d . . . . .
C5 C 0.242(2) 0.4628(6) 0.5390(18) 0.103(5) Uani 1 1 d . . . . .
H5 H 0.230247 0.483468 0.608012 0.124 Uiso 1 1 calc R U . . .
C4 C 0.1214(19) 0.4490(7) 0.4459(18) 0.105(5) Uani 1 1 d . . . . .
H4 H 0.023939 0.459339 0.450416 0.126 Uiso 1 1 calc R U . . .
C3 C 0.1307(17) 0.4198(6) 0.3405(16) 0.091(4) Uani 1 1 d . . . . .
H3 H 0.041882 0.409827 0.274297 0.110 Uiso 1 1 calc R U . . .
C2 C 0.2734(15) 0.4057(5) 0.3355(13) 0.076(3) Uani 1 1 d . . . . .
C7 C 0.4011(14) 0.4181(5) 0.4307(12) 0.076(3) Uani 1 1 d . . . . .
C19 C 0.7680(19) 0.2716(6) 0.1041(15) 0.092(4) Uani 1 1 d . . . . .
H19A H 0.674951 0.277124 0.031655 0.138 Uiso 1 1 calc R U . . .
H19B H 0.770786 0.238605 0.133381 0.138 Uiso 1 1 calc R U . . .
H19C H 0.856997 0.278115 0.071240 0.138 Uiso 1 1 calc R U . . .
C1 C 0.1661(14) 0.3565(5) 0.1446(16) 0.084(4) Uani 1 1 d . . . . .
H1A H 0.140801 0.374113 0.059717 0.127 Uiso 1 1 calc R U . . .
H1B H 0.081005 0.358406 0.185275 0.127 Uiso 1 1 calc R U . . .
H1C H 0.185061 0.323397 0.127001 0.127 Uiso 1 1 calc R U . . .
O7 O 0.7604(16) 0.4246(6) 0.2108(15) 0.089(3) Uani 0.665(10) 1 d D . P A 1
O8 O 0.5267(15) 0.4455(5) 0.1420(13) 0.085(3) Uani 0.665(10) 1 d D . P A 1
N4 N 0.6623(16) 0.4547(5) 0.1577(14) 0.082(3) Uani 0.665(10) 1 d D . P A 1
O12 O 0.697(2) 0.4930(5) 0.1217(16) 0.100(4) Uani 0.665(10) 1 d D . P A 1
O7A O 0.663(3) 0.4473(8) 0.244(3) 0.089(3) Uani 0.335(10) 1 d D . P A 2
O8A O 0.756(3) 0.4030(8) 0.125(3) 0.085(3) Uani 0.335(10) 1 d D . P A 2
N4A N 0.754(4) 0.4428(8) 0.173(3) 0.082(3) Uani 0.335(10) 1 d D . P A 2
O12A O 0.820(4) 0.4749(10) 0.135(3) 0.100(4) Uani 0.335(10) 1 d D . P A 2

loop_
_atom_site_aniso_label
_atom_site_aniso_U_11
_atom_site_aniso_U_22
_atom_site_aniso_U_33
_atom_site_aniso_U_23
_atom_site_aniso_U_13
_atom_site_aniso_U_12
Eu1 0.0624(5) 0.0754(6) 0.0601(5) -0.0012(3) 0.0046(3) 0.0010(3)
Zn1 0.0705(10) 0.0861(12) 0.0673(9) -0.0084(7) 0.0066(7) -0.0006(8)
O3 0.060(5) 0.084(6) 0.065(5) -0.010(3) -0.009(4) 0.003(4)
O2 0.069(4) 0.089(6) 0.070(5) 0.002(4) 0.007(3) 0.000(4)
O4 0.072(5) 0.081(5) 0.068(5) 0.000(4) 0.012(4) 0.007(4)
O1 0.047(4) 0.094(5) 0.070(5) 0.002(4) -0.003(3) 0.007(4)
O15 0.071(7) 0.140(11) 0.123(10) 0.012(7) -0.007(6) 0.010(6)
O14 0.095(8) 0.154(13) 0.092(8) 0.007(6) 0.033(7) 0.002(6)
O9 0.090(6) 0.086(6) 0.070(5) -0.011(4) 0.005(4) -0.018(5)
O10 0.089(6) 0.103(7) 0.076(6) 0.000(5) 0.002(5) -0.004(5)
O11 0.107(9) 0.121(9) 0.080(7) 0.002(6) 0.009(6) -0.011(6)
O13 0.131(10) 0.089(8) 0.100(7) 0.008(6) 0.002(6) -0.025(7)
O6 0.081(6) 0.142(11) 0.078(6) 0.004(6) 0.009(5) -0.004(6)
O5 0.159(11) 0.086(7) 0.103(7) 0.011(6) 0.056(7) 0.038(7)
N2 0.070(6) 0.111(8) 0.064(6) -0.008(5) 0.002(4) -0.011(5)
N1 0.088(8) 0.079(7) 0.070(6) -0.014(5) 0.006(5) -0.005(6)
N3 0.092(9) 0.124(12) 0.078(8) -0.008(6) 0.017(7) -0.012(7)
N5 0.088(7) 0.095(9) 0.084(8) 0.004(6) 0.005(6) -0.002(7)
C18 0.065(7) 0.089(8) 0.064(6) 0.006(6) 0.009(5) 0.002(6)
C17 0.066(7) 0.092(9) 0.074(7) 0.016(6) 0.014(5) 0.000(6)
C16 0.076(8) 0.093(9) 0.078(7) 0.012(6) 0.017(6) 0.017(7)
C15 0.076(8) 0.109(12) 0.099(10) 0.026(9) 0.019(7) 0.017(8)
C14 0.073(8) 0.118(12) 0.086(9) 0.025(9) 0.002(7) 0.010(8)
C13 0.077(8) 0.091(9) 0.076(7) 0.015(6) 0.021(6) 0.012(7)
C12 0.067(7) 0.110(9) 0.053(6) 0.006(5) -0.002(5) 0.002(5)
C11 0.099(12) 0.167(18) 0.078(9) -0.032(10) -0.008(8) -0.019(11)
C10 0.084(10) 0.151(17) 0.081(9) -0.028(10) 0.005(7) -0.011(10)
C9 0.102(11) 0.114(12) 0.084(9) -0.023(8) 0.014(8) -0.022(9)
C8 0.088(9) 0.076(8) 0.067(7) 0.005(5) 0.016(6) 0.012(6)
C6 0.081(8) 0.090(8) 0.078(7) 0.009(5) 0.019(6) 0.013(6)
C5 0.110(12) 0.104(11) 0.097(10) 0.022(8) 0.031(9) 0.050(10)
C4 0.077(9) 0.135(15) 0.108(12) 0.030(10) 0.035(9) 0.033(9)
C3 0.074(7) 0.111(11) 0.092(9) 0.023(8) 0.028(6) 0.020(6)
C2 0.075(6) 0.082(8) 0.069(7) 0.012(6) 0.015(5) 0.009(5)
C7 0.060(5) 0.089(7) 0.069(6) 0.020(5) 0.003(4) 0.018(5)
C19 0.090(9) 0.094(10) 0.089(9) -0.021(7) 0.021(7) 0.001(8)
C1 0.045(6) 0.093(9) 0.095(9) -0.003(7) -0.016(6) 0.003(5)
O7 0.093(6) 0.093(7) 0.077(6) -0.001(5) 0.013(5) 0.003(5)
O8 0.089(6) 0.090(6) 0.071(6) 0.001(4) 0.015(5) 0.006(5)
N4 0.089(6) 0.085(6) 0.064(7) -0.002(4) 0.007(5) 0.001(5)
O12 0.125(9) 0.091(6) 0.087(7) -0.004(5) 0.033(7) -0.007(6)
O7A 0.093(6) 0.093(7) 0.077(6) -0.001(5) 0.013(5) 0.003(5)
O8A 0.089(6) 0.090(6) 0.071(6) 0.001(4) 0.015(5) 0.006(5)
N4A 0.089(6) 0.085(6) 0.064(7) -0.002(4) 0.007(5) 0.001(5)
O12A 0.125(9) 0.091(6) 0.087(7) -0.004(5) 0.033(7) -0.007(6)

loop_
_atom_type_symbol
_atom_type_description
_atom_type_scat_dispersion_real
_atom_type_scat_dispersion_imag
_atom_type_scat_source
C C 0.0181 0.0091 'International Tables Vol C Tables 4.2.6.8 and 6.1.1.4'
H H 0.0000 0.0000 'International Tables Vol C Tables 4.2.6.8 and 6.1.1.4'
Eu Eu -8.9294 11.1857 'International Tables Vol C Tables 4.2.6.8 and 6.1.1.4'
N N 0.0311 0.0180 'International Tables Vol C Tables 4.2.6.8 and 6.1.1.4'
O O 0.0492 0.0322 'International Tables Vol C Tables 4.2.6.8 and 6.1.1.4'
Zn Zn -1.5491 0.6778 'International Tables Vol C Tables 4.2.6.8 and 6.1.1.4'

loop_
_geom_angle_atom_site_label_1
_geom_angle_atom_site_label_2
_geom_angle_atom_site_label_3
_geom_angle
_geom_angle_site_symmetry_1
_geom_angle_site_symmetry_3
_geom_angle_publ_flag
O3 Eu1 O2 64.8(3) . . ?
O3 Eu1 O4 64.2(3) . . ?
O3 Eu1 O1 125.9(3) . . ?
O3 Eu1 O15 119.9(4) . . ?
O3 Eu1 O14 167.6(4) . . ?
O3 Eu1 O9 73.1(3) . . ?
O3 Eu1 O10 113.0(3) . . ?
O3 Eu1 O7 69.3(4) . . ?
O3 Eu1 O8 109.6(4) . . ?
O3 Eu1 O7A 77.6(7) . . ?
O3 Eu1 O8A 82.0(7) . . ?
O2 Eu1 O4 127.4(3) . . ?
O2 Eu1 O1 65.4(3) . . ?
O2 Eu1 O15 150.8(4) . . ?
O2 Eu1 O14 125.2(4) . . ?
O2 Eu1 O9 75.4(3) . . ?
O2 Eu1 O10 119.6(4) . . ?
O2 Eu1 O7 87.5(4) . . ?
O2 Eu1 O8 78.3(4) . . ?
O2 Eu1 O7A 66.3(6) . . ?
O2 Eu1 O8A 111.9(6) . . ?
O4 Eu1 O1 146.0(3) . . ?
O4 Eu1 O14 107.2(3) . . ?
O4 Eu1 O7 86.3(4) . . ?
O4 Eu1 O7A 113.4(6) . . ?
O4 Eu1 O8A 72.7(6) . . ?
O1 Eu1 O14 66.3(4) . . ?
O1 Eu1 O7A 100.6(6) . . ?
O15 Eu1 O4 71.0(3) . . ?
O15 Eu1 O1 113.8(3) . . ?
O15 Eu1 O14 47.7(4) . . ?
O15 Eu1 O7 70.0(5) . . ?
O15 Eu1 O7A 86.1(7) . . ?
O15 Eu1 O8A 46.8(6) . . ?
O9 Eu1 O4 78.5(3) . . ?
O9 Eu1 O1 75.2(3) . . ?
O9 Eu1 O15 133.6(4) . . ?
O9 Eu1 O14 115.0(4) . . ?
O9 Eu1 O7 142.4(4) . . ?
O9 Eu1 O7A 139.0(7) . . ?
O9 Eu1 O8A 148.1(7) . . ?
O10 Eu1 O4 71.2(3) . . ?
O10 Eu1 O1 75.5(3) . . ?
O10 Eu1 O15 86.3(4) . . ?
O10 Eu1 O14 69.9(4) . . ?
O10 Eu1 O9 50.5(3) . . ?
O10 Eu1 O7 151.7(5) . . ?
O10 Eu1 O8 137.3(4) . . ?
O10 Eu1 O7A 169.1(7) . . ?
O10 Eu1 O8A 128.0(6) . . ?
O7 Eu1 O1 127.5(4) . . ?
O7 Eu1 O14 102.2(4) . . ?
O8 Eu1 O4 131.3(4) . . ?
O8 Eu1 O1 79.3(4) . . ?
O8 Eu1 O15 73.1(4) . . ?
O8 Eu1 O14 68.6(4) . . ?
O8 Eu1 O9 149.1(4) . . ?
O8 Eu1 O7 50.5(4) . . ?
O7A Eu1 O14 99.2(7) . . ?
O8A Eu1 O1 136.6(6) . . ?
O8A Eu1 O14 86.9(7) . . ?
O8A Eu1 O7A 48.8(6) . . ?
O3 Zn1 Eu1 38.1(2) . . ?
O3 Zn1 O5 99.1(4) . . ?
O2 Zn1 Eu1 37.8(3) . . ?
O2 Zn1 O3 75.7(4) . . ?
O2 Zn1 O5 96.6(5) . . ?
O2 Zn1 N2 154.4(4) . . ?
O2 Zn1 N1 89.4(4) . . ?
O5 Zn1 Eu1 97.0(4) . . ?
N2 Zn1 Eu1 124.7(3) . . ?
N2 Zn1 O3 88.0(4) . . ?
N2 Zn1 O5 105.5(5) . . ?
N1 Zn1 Eu1 126.1(3) . . ?
N1 Zn1 O3 157.4(4) . . ?
N1 Zn1 O5 99.4(5) . . ?
N1 Zn1 N2 99.4(5) . . ?
Zn1 O3 Eu1 108.8(4) . . ?
C18 O3 Eu1 125.5(7) . . ?
C18 O3 Zn1 123.3(7) . . ?
Zn1 O2 Eu1 110.3(4) . . ?
C7 O2 Eu1 122.8(8) . . ?
C7 O2 Zn1 123.7(7) . . ?
C17 O4 Eu1 118.7(8) . . ?
C17 O4 C19 115.5(10) . . ?
C19 O4 Eu1 125.7(8) . . ?
C2 O1 Eu1 116.4(7) . . ?
C1 O1 Eu1 127.0(9) . . ?
C1 O1 C2 116.6(11) . . ?
N3 O15 Eu1 98.5(11) . . ?
N3 O14 Eu1 93.6(11) . . ?
N5 O9 Eu1 96.3(8) . . ?
N5 O10 Eu1 97.0(8) . . ?
C10 O6 H6 109.5 . . ?
Zn1 O5 H5A 111.2 . . ?
Zn1 O5 H5B 111.8 . . ?
H5A O5 H5B 102.7 . . ?
C12 N2 Zn1 123.8(10) . . ?
C12 N2 C11 119.0(13) . . ?
C11 N2 Zn1 116.5(11) . . ?
C9 N1 Zn1 119.3(10) . . ?
C8 N1 Zn1 124.4(9) . . ?
C8 N1 C9 115.5(13) . . ?
O15 N3 Eu1 56.5(10) . . ?
O15 N3 O11 117.3(16) . . ?
O14 N3 Eu1 63.6(10) . . ?
O14 N3 O15 119.5(16) . . ?
O14 N3 O11 123.0(16) . . ?
O11 N3 Eu1 172.6(12) . . ?
O9 N5 Eu1 58.7(7) . . ?
O9 N5 O10 115.6(13) . . ?
O10 N5 Eu1 57.4(8) . . ?
O13 N5 Eu1 176.1(12) . . ?
O13 N5 O9 122.3(13) . . ?
O13 N5 O10 122.0(13) . . ?
O3 C18 C17 119.2(10) . . ?
O3 C18 C13 122.8(12) . . ?
C17 C18 C13 118.0(12) . . ?
C18 C17 O4 112.5(11) . . ?
C18 C17 C16 124.8(12) . . ?
C16 C17 O4 122.7(13) . . ?
C17 C16 H16 121.8 . . ?
C17 C16 C15 116.5(14) . . ?
C15 C16 H16 121.8 . . ?
C16 C15 H15 120.9 . . ?
C14 C15 C16 118.3(14) . . ?
C14 C15 H15 120.9 . . ?
C15 C14 H14 117.5 . . ?
C15 C14 C13 125.0(14) . . ?
C13 C14 H14 117.5 . . ?
C18 C13 C14 117.3(14) . . ?
C18 C13 C12 125.7(13) . . ?
C14 C13 C12 117.0(13) . . ?
N2 C12 C13 126.3(12) . . ?
N2 C12 H12 116.9 . . ?
C13 C12 H12 116.9 . . ?
N2 C11 H11A 109.5 . . ?
N2 C11 H11B 109.5 . . ?
H11A C11 H11B 108.1 . . ?
C10 C11 N2 110.8(15) . . ?
C10 C11 H11A 109.5 . . ?
C10 C11 H11B 109.5 . . ?
O6 C10 C11 106.9(18) . . ?
O6 C10 H10 105.5 . . ?
O6 C10 C9 115.8(15) . . ?
C11 C10 H10 105.5 . . ?
C9 C10 C11 116.5(18) . . ?
C9 C10 H10 105.5 . . ?
N1 C9 H9A 108.7 . . ?
N1 C9 H9B 108.7 . . ?
C10 C9 N1 114.0(14) . . ?
C10 C9 H9A 108.7 . . ?
C10 C9 H9B 108.7 . . ?
H9A C9 H9B 107.6 . . ?
N1 C8 H8 116.5 . . ?
N1 C8 C6 127.1(13) . . ?
C6 C8 H8 116.5 . . ?
C5 C6 C8 116.8(14) . . ?
C7 C6 C8 126.1(12) . . ?
C7 C6 C5 117.0(14) . . ?
C6 C5 H5 119.7 . . ?
C4 C5 C6 120.6(16) . . ?
C4 C5 H5 119.7 . . ?
C5 C4 H4 118.8 . . ?
C5 C4 C3 122.5(15) . . ?
C3 C4 H4 118.8 . . ?
C4 C3 H3 121.2 . . ?
C2 C3 C4 117.6(15) . . ?
C2 C3 H3 121.2 . . ?
C3 C2 O1 122.4(13) . . ?
C7 C2 O1 115.2(11) . . ?
C7 C2 C3 122.4(14) . . ?
O2 C7 C6 120.8(11) . . ?
C2 C7 O2 119.2(13) . . ?
C2 C7 C6 120.0(12) . . ?
O4 C19 H19A 109.5 . . ?
O4 C19 H19B 109.5 . . ?
O4 C19 H19C 109.5 . . ?
H19A C19 H19B 109.5 . . ?
H19A C19 H19C 109.5 . . ?
H19B C19 H19C 109.5 . . ?
O1 C1 H1A 109.5 . . ?
O1 C1 H1B 109.5 . . ?
O1 C1 H1C 109.5 . . ?
H1A C1 H1B 109.5 . . ?
H1A C1 H1C 109.5 . . ?
H1B C1 H1C 109.5 . . ?
N4 O7 Eu1 94.5(11) . . ?
N4 O8 Eu1 95.8(10) . . ?
O7 N4 Eu1 60.0(10) . . ?
O8 N4 Eu1 59.1(8) . . ?
O8 N4 O7 119.0(15) . . ?
O12 N4 Eu1 176.9(11) . . ?
O12 N4 O7 121.9(16) . . ?
O12 N4 O8 119.1(15) . . ?
N4A O7A Eu1 97.9(15) . . ?
N4A O8A Eu1 99.0(15) . . ?
O7A N4A Eu1 57.5(13) . . ?
O8A N4A Eu1 56.8(12) . . ?
O8A N4A O7A 114(2) . . ?
O12A N4A Eu1 173(3) . . ?
O12A N4A O7A 126(2) . . ?
O12A N4A O8A 119(2) . . ?

loop_
_geom_bond_atom_site_label_1
_geom_bond_atom_site_label_2
_geom_bond_distance
_geom_bond_site_symmetry_2
_geom_bond_publ_flag
Eu1 O3 2.333(8) . ?
Eu1 O2 2.336(9) . ?
Eu1 O4 2.515(9) . ?
Eu1 O1 2.526(8) . ?
Eu1 O15 2.509(17) . ?
Eu1 O14 2.672(14) . ?
Eu1 O9 2.503(10) . ?
Eu1 O10 2.470(11) . ?
Eu1 O7 2.515(17) . ?
Eu1 O8 2.499(14) . ?
Eu1 O7A 2.53(2) . ?
Eu1 O8A 2.52(2) . ?
Zn1 O3 2.062(10) . ?
Zn1 O2 2.016(9) . ?
Zn1 O5 2.067(13) . ?
Zn1 N2 2.058(11) . ?
Zn1 N1 2.050(12) . ?
O3 C18 1.345(16) . ?
O2 C7 1.383(16) . ?
O4 C17 1.433(15) . ?
O4 C19 1.495(16) . ?
O1 C2 1.419(16) . ?
O1 C1 1.397(14) . ?
O15 N3 1.28(2) . ?
O14 N3 1.15(2) . ?
O9 N5 1.237(16) . ?
O10 N5 1.270(15) . ?
O11 N3 1.282(19) . ?
O13 N5 1.221(18) . ?
O6 H6 0.8400 . ?
O6 C10 1.43(3) . ?
O5 H5A 0.8995 . ?
O5 H5B 0.8980 . ?
N2 C12 1.24(2) . ?
N2 C11 1.52(2) . ?
N1 C9 1.514(17) . ?
N1 C8 1.249(18) . ?
C18 C17 1.37(2) . ?
C18 C13 1.384(18) . ?
C17 C16 1.38(2) . ?
C16 H16 0.9500 . ?
C16 C15 1.43(2) . ?
C15 H15 0.9500 . ?
C15 C14 1.32(2) . ?
C14 H14 0.9500 . ?
C14 C13 1.40(2) . ?
C13 C12 1.46(2) . ?
C12 H12 0.9500 . ?
C11 H11A 0.9900 . ?
C11 H11B 0.9900 . ?
C11 C10 1.50(3) . ?
C10 H10 1.0000 . ?
C10 C9 1.45(3) . ?
C9 H9A 0.9900 . ?
C9 H9B 0.9900 . ?
C8 H8 0.9500 . ?
C8 C6 1.44(2) . ?
C6 C5 1.44(2) . ?
C6 C7 1.40(2) . ?
C5 H5 0.9500 . ?
C5 C4 1.31(3) . ?
C4 H4 0.9500 . ?
C4 C3 1.39(3) . ?
C3 H3 0.9500 . ?
C3 C2 1.38(2) . ?
C2 C7 1.351(19) . ?
C19 H19A 0.9800 . ?
C19 H19B 0.9800 . ?
C19 H19C 0.9800 . ?
C1 H1A 0.9800 . ?
C1 H1B 0.9800 . ?
C1 H1C 0.9800 . ?
O7 N4 1.252(12) . ?
O8 N4 1.232(12) . ?
N4 O12 1.217(13) . ?
O7A N4A 1.249(13) . ?
O8A N4A 1.235(13) . ?
N4A O12A 1.215(13) . ?

loop_
_geom_torsion_atom_site_label_1
_geom_torsion_atom_site_label_2
_geom_torsion_atom_site_label_3
_geom_torsion_atom_site_label_4
_geom_torsion
_geom_torsion_site_symmetry_1
_geom_torsion_site_symmetry_2
_geom_torsion_site_symmetry_3
_geom_torsion_site_symmetry_4
_geom_torsion_publ_flag
Eu1 O3 C18 C17 -1.0(17) . . . . ?
Eu1 O3 C18 C13 177.8(10) . . . . ?
Eu1 O2 C7 C6 -172.5(10) . . . . ?
Eu1 O2 C7 C2 5.1(16) . . . . ?
Eu1 O4 C17 C18 -0.5(14) . . . . ?
Eu1 O4 C17 C16 178.2(10) . . . . ?
Eu1 O1 C2 C3 172.8(11) . . . . ?
Eu1 O1 C2 C7 -9.3(14) . . . . ?
Eu1 O15 N3 O14 -8.6(17) . . . . ?
Eu1 O15 N3 O11 175.4(12) . . . . ?
Eu1 O14 N3 O15 8.0(16) . . . . ?
Eu1 O14 N3 O11 -176.2(15) . . . . ?
Eu1 O9 N5 O10 -7.8(13) . . . . ?
Eu1 O9 N5 O13 175.6(14) . . . . ?
Eu1 O10 N5 O9 8.0(13) . . . . ?
Eu1 O10 N5 O13 -175.5(14) . . . . ?
Eu1 O7 N4 O8 3.2(15) . . . . ?
Eu1 O7 N4 O12 -177.2(14) . . . . ?
Eu1 O8 N4 O7 -3.3(15) . . . . ?
Eu1 O8 N4 O12 177.1(13) . . . . ?
Eu1 O7A N4A O8A 2(4) . . . . ?
Eu1 O7A N4A O12A 172(4) . . . . ?
Eu1 O8A N4A O7A -2(4) . . . . ?
Eu1 O8A N4A O12A -173(3) . . . . ?
Zn1 O3 C18 C17 159.3(9) . . . . ?
Zn1 O3 C18 C13 -21.9(18) . . . . ?
Zn1 O2 C7 C6 29.4(17) . . . . ?
Zn1 O2 C7 C2 -153.0(10) . . . . ?
Zn1 N2 C12 C13 17(2) . . . . ?
Zn1 N2 C11 C10 37(2) . . . . ?
Zn1 N1 C9 C10 -16(2) . . . . ?
Zn1 N1 C8 C6 -10(2) . . . . ?
O3 C18 C17 O4 0.9(17) . . . . ?
O3 C18 C17 C16 -177.8(13) . . . . ?
O3 C18 C13 C14 179.6(13) . . . . ?
O3 C18 C13 C12 -4(2) . . . . ?
O4 C17 C16 C15 -179.9(13) . . . . ?
O1 C2 C7 O2 3.4(18) . . . . ?
O1 C2 C7 C6 -179.0(12) . . . . ?
O6 C10 C9 N1 -58(2) . . . . ?
N2 C11 C10 O6 50.0(19) . . . . ?
N2 C11 C10 C9 -81(2) . . . . ?
N1 C8 C6 C5 173.4(15) . . . . ?
N1 C8 C6 C7 -3(2) . . . . ?
C18 C17 C16 C15 -1(2) . . . . ?
C18 C13 C12 N2 7(2) . . . . ?
C17 C18 C13 C14 -2(2) . . . . ?
C17 C18 C13 C12 175.1(14) . . . . ?
C17 C16 C15 C14 -2(2) . . . . ?
C16 C15 C14 C13 4(3) . . . . ?
C15 C14 C13 C18 -2(2) . . . . ?
C15 C14 C13 C12 -179.3(16) . . . . ?
C14 C13 C12 N2 -176.5(15) . . . . ?
C13 C18 C17 O4 -177.9(11) . . . . ?
C13 C18 C17 C16 3(2) . . . . ?
C12 N2 C11 C10 -134.4(17) . . . . ?
C11 N2 C12 C13 -173.0(15) . . . . ?
C11 C10 C9 N1 69(2) . . . . ?
C9 N1 C8 C6 -179.7(14) . . . . ?
C8 N1 C9 C10 153.6(16) . . . . ?
C8 C6 C5 C4 -174.2(16) . . . . ?
C8 C6 C7 O2 -7(2) . . . . ?
C8 C6 C7 C2 175.3(14) . . . . ?
C6 C5 C4 C3 -2(3) . . . . ?
C5 C6 C7 O2 176.4(13) . . . . ?
C5 C6 C7 C2 -1(2) . . . . ?
C5 C4 C3 C2 -1(3) . . . . ?
C4 C3 C2 O1 179.8(14) . . . . ?
C4 C3 C2 C7 2(2) . . . . ?
C3 C2 C7 O2 -178.8(13) . . . . ?
C3 C2 C7 C6 -1(2) . . . . ?
C7 C6 C5 C4 3(2) . . . . ?
C19 O4 C17 C18 176.8(12) . . . . ?
C19 O4 C17 C16 -4.4(18) . . . . ?
C1 O1 C2 C3 -7.4(18) . . . . ?
C1 O1 C2 C7 170.5(12) . . . . ?
